data_2211118
loop_
_publ_author_name
'Zhang, Shi-Guo'
'Xu, Hong-Kun'
'Shi, Jing-Min'
'Liu, Lian-Dong'

_publ_section_title
;<i>catena</i>-Poly[[[diaquacadmium(II)]-di-\m-1-amino-2,2-dicyanoethene-1-thiolato-\k^2^<i>S</i>:<i>N</i>;\k^2^<i>N</i>:<i>S</i>]
 dihydrate]
;
_journal_coeditor_code LH2215
_journal_issue 11
_journal_name_full 'Acta Crystallographica Section E'
_journal_page_first m3140
_journal_page_last m3141
_journal_paper_doi 10.1107/S1600536806044400
_journal_volume 62
_journal_year 2006
_chemical_formula_iupac '[Cd (C4 H2 N3 S)2 (H2 O)2], 2H2 O'
_chemical_formula_moiety 'C8 H8 Cd N6 O2 S2, 2(H2 O)'
_chemical_formula_sum 'C8 H12 Cd N6 O4 S2'
_chemical_formula_weight 432.79
_chemical_name_systematic
;
catena-Poly[[[diaquacadmium(II)]-di-\m-1-amino-2,2-dicyanoethene-1-thiolato-
\k^2^S:N;\k^2^N:S] dihydrate]
;
_space_group_IT_number 14
_symmetry_cell_setting monoclinic
_symmetry_space_group_name_Hall '-P 2yn'
_symmetry_space_group_name_H-M 'P 1 21/n 1'
_atom_sites_solution_hydrogens geom
_atom_sites_solution_primary direct
_atom_sites_solution_secondary difmap
_audit_creation_method SHELXL-97
_cell_angle_alpha 90.00
_cell_angle_beta 106.031(3)
_cell_angle_gamma 90.00
_cell_formula_units_Z 2
_cell_length_a 8.2825(18)
_cell_length_b 7.1875(16)
_cell_length_c 14.008(3)
_cell_measurement_reflns_used 3916
_cell_measurement_temperature 298(2)
_cell_measurement_theta_max 27.0
_cell_measurement_theta_min 2.6
_cell_volume 801.5(3)
_computing_cell_refinement 'SAINT (Bruker, 1997)'
_computing_data_collection 'SMART (Bruker, 1997)'
_computing_data_reduction SAINT
_computing_molecular_graphics 'SHELXTL (Sheldrick, 2001)'
_computing_publication_material SHELXTL
_computing_structure_refinement 'SHELXL97 (Sheldrick, 1997)'
_computing_structure_solution 'SHELXS97 (Sheldrick, 1997)'
_diffrn_ambient_temperature 298(2)
_diffrn_measured_fraction_theta_full 0.988
_diffrn_measured_fraction_theta_max 0.988
_diffrn_measurement_device_type 'Bruker SMART CCD'
_diffrn_measurement_method '\f and \w'
_diffrn_radiation_monochromator graphite
_diffrn_radiation_source 'fine-focus sealed tube'
_diffrn_radiation_type MoK\a
_diffrn_radiation_wavelength 0.71073
_diffrn_reflns_av_R_equivalents 0.0187
_diffrn_reflns_av_sigmaI/netI 0.0204
_diffrn_reflns_limit_h_max 10
_diffrn_reflns_limit_h_min -9
_diffrn_reflns_limit_k_max 9
_diffrn_reflns_limit_k_min -9
_diffrn_reflns_limit_l_max 10
_diffrn_reflns_limit_l_min -17
_diffrn_reflns_number 4568
_diffrn_reflns_theta_full 26.97
_diffrn_reflns_theta_max 26.97
_diffrn_reflns_theta_min 3.03
_diffrn_standards_number 0
_exptl_absorpt_coefficient_mu 1.645
_exptl_absorpt_correction_T_max 0.768
_exptl_absorpt_correction_T_min 0.707
_exptl_absorpt_correction_type multi-scan
_exptl_absorpt_process_details '(SADABS; Sheldrick, 1996)'
_exptl_crystal_colour colorless
_exptl_crystal_density_diffrn 1.793
_exptl_crystal_density_method 'not measured'
_exptl_crystal_description prism
_exptl_crystal_F_000 428
_exptl_crystal_size_max 0.21
_exptl_crystal_size_mid 0.18
_exptl_crystal_size_min 0.16
_refine_diff_density_max 0.309
_refine_diff_density_min -0.546
_refine_ls_extinction_coef 0.0303(14)
_refine_ls_extinction_expression Fc^*^=kFc[1+0.001xFc^2^\l^3^/sin(2\q)]^-1/4^
_refine_ls_extinction_method SHELXL97
_refine_ls_goodness_of_fit_ref 1.108
_refine_ls_hydrogen_treatment constr
_refine_ls_matrix_type full
_refine_ls_number_parameters 104
_refine_ls_number_reflns 1714
_refine_ls_number_restraints 6
_refine_ls_restrained_S_all 1.109
_refine_ls_R_factor_all 0.0190
_refine_ls_R_factor_gt 0.0181
_refine_ls_shift/su_max 0.001
_refine_ls_shift/su_mean 0.000
_refine_ls_structure_factor_coef Fsqd
_refine_ls_weighting_details 'calc w=1/[\s^2^(Fo^2^)+(0.0291P)^2^+0.1193P] where P=(Fo^2^+2Fc^2^)/3'
_refine_ls_weighting_scheme calc
_refine_ls_wR_factor_gt 0.0500
_refine_ls_wR_factor_ref 0.0504
_reflns_number_gt 1637
_reflns_number_total 1714
_reflns_threshold_expression I>2\s(I)
_cod_data_source_file lh2215.cif
_cod_data_source_block I
_cod_depositor_comments
;
The following automatic conversions were performed:
'_symmetry_cell_setting' value 'Monoclinic' changed to 'monoclinic'
according to '/home/saulius/struct/CIF-dictionaries/cif_core.dic'
dictionary named 'cif_core.dic' version 2.4.1 from 2010-06-29.

Automatic conversion script
Id: cif_fix_enum 1527 2010-12-29 10:47:43Z saulius 

The following automatic conversions were performed:

'_symmetry_cell_setting' value 'Monoclinic' changed to 'monoclinic'
according to /home/saulius/struct/CIF-dictionaries/cif_core.dic
dictionary named 'cif_core.dic' version 2.4.1 from 2010-06-29.

Automatic conversion script
Id: cif_fix_values 1715 2011-07-08 13:25:40Z adriana 
;
_cod_original_sg_symbol_H-M 'P 21/n'
_cod_database_code 2211118
_cod_database_fobs_code 2211118

loop_
_symmetry_equiv_pos_as_xyz
'x, y, z'
'-x+1/2, y+1/2, -z+1/2'
'-x, -y, -z'
'x-1/2, -y-1/2, z-1/2'

loop_
_atom_site_type_symbol
_atom_site_label
_atom_site_fract_x
_atom_site_fract_y
_atom_site_fract_z
_atom_site_U_iso_or_equiv
_atom_site_adp_type
_atom_site_calc_flag
_atom_site_refinement_flags
_atom_site_occupancy
O O2 0.93599(17) 0.9411(2) 0.26068(10) 0.0412(3) Uani d D 1
H H2B 0.9898 1.0076 0.3093 0.057(9) Uiso d RD 1
H H2A 0.8396 0.9883 0.2335 0.073(12) Uiso d RD 1
S S1 -0.37016(5) 0.30686(6) 0.95493(3) 0.02981(12) Uani d . 1
O O1 0.39621(16) -0.08873(18) 0.83089(8) 0.0370(3) Uani d D 1
H H1A 0.4351 -0.0214 0.7921 0.041(7) Uiso d RD 1
H H1B 0.4074 -0.2027 0.8184 0.065(8) Uiso d RD 1
Cd Cd1 0.5000 0.0000 1.0000 0.02681(9) Uani d S 1
C C4 0.12415(19) 0.2099(2) 0.99129(11) 0.0272(3) Uani d . 1
N N1 0.24963(18) 0.1694(2) 0.97961(12) 0.0384(3) Uani d . 1
C C2 -0.02688(19) 0.3338(2) 1.10070(11) 0.0301(3) Uani d . 1
N N2 -0.0129(2) 0.3946(3) 1.17811(11) 0.0462(4) Uani d . 1
C C3 -0.0317(2) 0.2594(2) 1.00680(11) 0.0254(3) Uani d . 1
N N3 -0.18554(18) 0.1666(2) 0.84521(10) 0.0391(4) Uani d . 1
H H3A -0.0978 0.1348 0.8301 0.047(6) Uiso d R 1
H H3B -0.2830 0.1498 0.7992 0.042(5) Uiso d R 1
C C1 -0.18389(19) 0.2369(2) 0.93265(11) 0.0252(3) Uani d . 1

loop_
_atom_site_aniso_label
_atom_site_aniso_U_11
_atom_site_aniso_U_22
_atom_site_aniso_U_33
_atom_site_aniso_U_12
_atom_site_aniso_U_13
_atom_site_aniso_U_23
O2 0.0397(7) 0.0429(7) 0.0394(7) 0.0000(6) 0.0080(6) -0.0069(6)
S1 0.0218(2) 0.0348(2) 0.0344(2) 0.00321(14) 0.01044(15) 0.00493(16)
O1 0.0485(7) 0.0366(7) 0.0280(6) -0.0046(5) 0.0141(5) 0.0014(5)
Cd1 0.02014(12) 0.03488(13) 0.02694(12) 0.00168(5) 0.00907(7) 0.00105(5)
C4 0.0247(8) 0.0284(7) 0.0274(7) -0.0010(6) 0.0055(6) -0.0005(6)
N1 0.0255(7) 0.0428(8) 0.0486(9) 0.0034(6) 0.0131(6) -0.0006(7)
C2 0.0251(7) 0.0362(8) 0.0276(8) 0.0037(6) 0.0048(6) 0.0024(6)
N2 0.0446(9) 0.0633(11) 0.0287(7) 0.0077(8) 0.0069(6) -0.0078(7)
C3 0.0215(7) 0.0303(8) 0.0252(7) 0.0012(6) 0.0076(6) -0.0005(5)
N3 0.0262(7) 0.0625(10) 0.0289(7) -0.0042(7) 0.0082(6) -0.0105(7)
C1 0.0225(7) 0.0299(7) 0.0239(7) -0.0014(6) 0.0079(6) 0.0022(5)

loop_
_atom_type_symbol
_atom_type_description
_atom_type_scat_dispersion_real
_atom_type_scat_dispersion_imag
_atom_type_scat_source
C C 0.0033 0.0016 'International Tables Vol C Tables 4.2.6.8 and 6.1.1.4'
H H 0.0000 0.0000 'International Tables Vol C Tables 4.2.6.8 and 6.1.1.4'
N N 0.0061 0.0033 'International Tables Vol C Tables 4.2.6.8 and 6.1.1.4'
O O 0.0106 0.0060 'International Tables Vol C Tables 4.2.6.8 and 6.1.1.4'
Cd Cd -0.8075 1.2024 'International Tables Vol C Tables 4.2.6.8 and 6.1.1.4'
S S 0.1246 0.1234 'International Tables Vol C Tables 4.2.6.8 and 6.1.1.4'

loop_
_geom_angle_atom_site_label_1
_geom_angle_atom_site_label_2
_geom_angle_atom_site_label_3
_geom_angle_site_symmetry_1
_geom_angle_site_symmetry_3
_geom_angle
_geom_angle_publ_flag
H2B O2 H2A . . 110.6 ?
C1 S1 Cd1 . 1_455 104.23(5) ?
Cd1 O1 H1A . . 112.7 ?
Cd1 O1 H1B . . 115.8 ?
H1A O1 H1B . . 109.6 ?
N1 Cd1 N1 . 3_657 180 y
N1 Cd1 O1 . . 87.35(5) y
N1 Cd1 O1 3_657 . 92.65(5) ?
N1 Cd1 O1 . 3_657 92.65(5) y
N1 Cd1 O1 3_657 3_657 87.35(5) ?
O1 Cd1 O1 . 3_657 180 y
N1 Cd1 S1 . 3_557 93.36(4) y
N1 Cd1 S1 3_657 3_557 86.64(4) ?
O1 Cd1 S1 . 3_557 87.39(3) y
O1 Cd1 S1 3_657 3_557 92.61(3) ?
N1 Cd1 S1 . 1_655 86.64(4) y
N1 Cd1 S1 3_657 1_655 93.36(4) ?
O1 Cd1 S1 . 1_655 92.61(3) y
O1 Cd1 S1 3_657 1_655 87.39(3) ?
S1 Cd1 S1 3_557 1_655 180 y
N1 C4 C3 . . 179.41(18) ?
C4 N1 Cd1 . . 158.03(14) ?
N2 C2 C3 . . 175.96(18) ?
C1 C3 C2 . . 121.47(15) ?
C1 C3 C4 . . 121.96(14) ?
C2 C3 C4 . . 116.57(14) ?
C1 N3 H3A . . 123.2 ?
C1 N3 H3B . . 119.9 ?
H3A N3 H3B . . 116.9 ?
N3 C1 C3 . . 120.47(14) ?
N3 C1 S1 . . 119.77(12) ?
C3 C1 S1 . . 119.74(12) ?

loop_
_geom_bond_atom_site_label_1
_geom_bond_atom_site_label_2
_geom_bond_site_symmetry_2
_geom_bond_distance
_geom_bond_publ_flag
O2 H2B . 0.8502 ?
O2 H2A . 0.8539 ?
S1 C1 . 1.7310(16) ?
S1 Cd1 1_455 2.6066(6) ?
O1 Cd1 . 2.3733(12) y
O1 H1A . 0.8543 ?
O1 H1B . 0.8482 ?
Cd1 N1 . 2.3532(15) y
Cd1 N1 3_657 2.3532(15) ?
Cd1 O1 3_657 2.3733(12) ?
Cd1 S1 3_557 2.6066(6) ?
Cd1 S1 1_655 2.6066(6) y
C4 N1 . 1.134(2) ?
C4 C3 . 1.412(2) ?
C2 N2 . 1.145(2) ?
C2 C3 . 1.410(2) ?
C3 C1 . 1.404(2) ?
N3 C1 . 1.321(2) ?
N3 H3A . 0.8429 ?
N3 H3B . 0.8919 ?

loop_
_geom_hbond_atom_site_label_D
_geom_hbond_atom_site_label_H
_geom_hbond_atom_site_label_A
_geom_hbond_site_symmetry_A
_geom_hbond_distance_DH
_geom_hbond_distance_HA
_geom_hbond_distance_DA
_geom_hbond_angle_DHA
O1 H1A N2 4_665 0.85 1.99 2.826(2) 167.1
O1 H1B O2 4_566 0.85 1.94 2.769(2) 166.8
O2 H2B S1 4_775 0.85 2.45 3.2940(15) 176.0
O2 H2A O1 3_666 0.85 2.04 2.8969(19) 177.1
N3 H3A O2 3_666 0.84 2.16 2.961(2) 159.4
N3 H3B N2 4_565 0.89 2.19 3.085(2) 176.0

loop_
_geom_torsion_atom_site_label_1
_geom_torsion_atom_site_label_2
_geom_torsion_atom_site_label_3
_geom_torsion_atom_site_label_4
_geom_torsion_site_symmetry_1
_geom_torsion
O1 Cd1 N1 C4 . 115.7(4)
O1 Cd1 N1 C4 3_657 -64.3(4)
S1 Cd1 N1 C4 3_557 28.5(4)
S1 Cd1 N1 C4 1_655 -151.5(4)
C2 C3 C1 N3 . -179.93(16)
C4 C3 C1 N3 . 0.5(2)
C2 C3 C1 S1 . 1.6(2)
C4 C3 C1 S1 . -178.01(12)
Cd1 S1 C1 N3 1_455 81.78(14)
Cd1 S1 C1 C3 1_455 -99.73(13)
